data_7129944
loop_
_publ_author_name
'Mannava, M. K. Chaitanya'
'Bommaka, Manish K.'
'Dandela, Rambabu'
'Solomon, K. Anand'
'Nangia, Ashwini K.'

_publ_section_title
;
 Fluorobenzoic acid coformers to improve the solubility and permeability
 of the BCS class IV drug naftopidil
;
_journal_name_full 'Chemical Communications'
_journal_paper_doi 10.1039/D1CC07187D
_journal_year 2022
_chemical_formula_moiety 'C24 H29 N2 O3, C6.99 H1.99 F2.04 O2'
_chemical_formula_sum 'C30.99 H30.99 F2.04 N2 O5'
_chemical_formula_weight 550.25
_space_group_crystal_system monoclinic
_space_group_IT_number 14
_space_group_name_Hall '-P 2ybc'
_space_group_name_H-M_alt 'P 1 21/c 1'
_atom_sites_solution_hydrogens mixed
_audit_creation_date 2018-04-24
_audit_creation_method
;
Olex2 1.2-beta
(compiled 2017.03.28 svn.r3405 for OlexSys, GUI svn.r5337)
;
_audit_update_record
;
2021-12-22 deposited with the CCDC.	2022-03-25 downloaded from the CCDC.
;
_cell_angle_alpha 90
_cell_angle_beta 96.629(2)
_cell_angle_gamma 90
_cell_formula_units_Z 4
_cell_length_a 11.0504(6)
_cell_length_b 17.8882(9)
_cell_length_c 13.3766(6)
_cell_measurement_reflns_used 9261
_cell_measurement_temperature 293(2)
_cell_measurement_theta_max 45.28
_cell_measurement_theta_min 3.21
_cell_volume 2626.5(2)
_computing_cell_refinement 'SAINT v8.37A (Bruker, 2015)'
_computing_data_reduction 'SAINT v8.37A (Bruker, 2015)'
_computing_molecular_graphics 'Olex2 (Dolomanov et al., 2009)'
_computing_publication_material 'Olex2 (Dolomanov et al., 2009)'
_computing_structure_refinement 'ShelXL (Sheldrick, 2015)'
_diffrn_ambient_temperature 293(2)
_diffrn_measured_fraction_theta_full 0.957
_diffrn_measured_fraction_theta_max 0.988
_diffrn_measurement_device_type 'Bruker APEX-II CCD'
_diffrn_measurement_method '\f and \w scans'
_diffrn_radiation_type MoK\a
_diffrn_radiation_wavelength 0.71073
_diffrn_reflns_av_R_equivalents 0.0786
_diffrn_reflns_av_unetI/netI 0.0498
_diffrn_reflns_Laue_measured_fraction_full 0.957
_diffrn_reflns_Laue_measured_fraction_max 0.988
_diffrn_reflns_limit_h_max 19
_diffrn_reflns_limit_h_min -22
_diffrn_reflns_limit_k_max 35
_diffrn_reflns_limit_k_min -35
_diffrn_reflns_limit_l_max 26
_diffrn_reflns_limit_l_min -26
_diffrn_reflns_number 142326
_diffrn_reflns_point_group_measured_fraction_full 0.957
_diffrn_reflns_point_group_measured_fraction_max 0.988
_diffrn_reflns_theta_full 25.242
_diffrn_reflns_theta_max 45.410
_diffrn_reflns_theta_min 1.909
_diffrn_standards_number 0
_exptl_absorpt_coefficient_mu 0.104
_exptl_absorpt_correction_T_max 0.7489
_exptl_absorpt_correction_T_min 0.5659
_exptl_absorpt_correction_type multi-scan
_exptl_absorpt_process_details
'SADABS-2016/2 (Bruker,2016/2) was used for absorption correction. wR2(int) was 0.1259 before and 0.0652 after correction. The Ratio of minimum to maximum transmission is 0.7556. The \l/2 correction factor is Not present.'
_exptl_crystal_colour colourless
_exptl_crystal_colour_primary colourless
_exptl_crystal_density_diffrn 1.392
_exptl_crystal_description block
_exptl_crystal_F_000 1157
_exptl_crystal_size_max 0.15
_exptl_crystal_size_mid 0.15
_exptl_crystal_size_min 0.1
_refine_diff_density_max 0.760
_refine_diff_density_min -0.514
_refine_diff_density_rms 0.075
_refine_ls_extinction_method none
_refine_ls_goodness_of_fit_ref 1.101
_refine_ls_hydrogen_treatment mixed
_refine_ls_matrix_type full
_refine_ls_number_parameters 443
_refine_ls_number_reflns 21885
_refine_ls_number_restraints 0
_refine_ls_restrained_S_all 1.101
_refine_ls_R_factor_all 0.1015
_refine_ls_R_factor_gt 0.0664
_refine_ls_shift/su_max 0.001
_refine_ls_shift/su_mean 0.000
_refine_ls_structure_factor_coef Fsqd
_refine_ls_weighting_details 'w=1/[\s^2^(Fo^2^)+(0.0611P)^2^+1.2441P] where P=(Fo^2^+2Fc^2^)/3'
_refine_ls_weighting_scheme calc
_refine_ls_wR_factor_gt 0.1601
_refine_ls_wR_factor_ref 0.1864
_reflns_Friedel_coverage 0.000
_reflns_number_gt 15915
_reflns_number_total 21885
_reflns_threshold_expression 'I > 2\s(I)'
_cod_data_source_file d1cc07187d2.cif
_cod_data_source_block platon_pl_CCDC2
_cod_database_code 7129944
_shelx_shelxl_version_number 2016/6
_shelx_space_group_comment
;
The symmetry employed for this shelxl refinement is uniquely defined
by the following loop, which should always be used as a source of
symmetry information in preference to the above space-group names.
They are only intended as comments.
;
_olex2_refinement_description
;
1. Fixed Uiso
 At 1.2 times of:
  All C(H) groups, All C(H,H) groups
 At 1.5 times of:
  All C(H,H,H) groups
2. Others
 Fixed Sof: C25(0.5) C26(0.5) C27(0.5) H27(0.5) C28(0.5) C30(0.75) H30(0.75)
 C31(0.5) F0AA(0.5) C0AA(0.5) F3(0.5) C1AA(0.5) C(0.5) C2AA(0.23878)
 H2AA(0.23878) C3AA(0.5) H3AA(0.5) C4AA(0.5) F1AA(0.25)
3.a Ternary CH refined with riding coordinates:
 C7(H7)
3.b Secondary CH2 refined with riding coordinates:
 C4(H4A,H4B), C5(H5A,H5B), C6(H6A,H6B), C8(H8A,H8B), C18(H18A,H18B), C19(H19A,
 H19B)
3.c Aromatic/amide H refined with riding coordinates:
 C11(H11), C12(H12), C13(H13), C14(H14), C15(H15), C16(H16), C17(H17),
 C20(H20), C21(H21), C22(H22), C24(H24), C27(H27), C30(H30), C2AA(H2AA),
 C3AA(H3AA)
3.d Idealised Me refined as rotating group:
 C1(H1A,H1B,H1C)
;
_olex2_submission_special_instructions 'No special instructions were received'

loop_
_space_group_symop_operation_xyz
'x, y, z'
'-x, y+1/2, -z+1/2'
'-x, -y, -z'
'x, -y-1/2, z-1/2'

loop_
_atom_site_label
_atom_site_type_symbol
_atom_site_fract_x
_atom_site_fract_y
_atom_site_fract_z
_atom_site_U_iso_or_equiv
_atom_site_adp_type
_atom_site_occupancy
_atom_site_site_symmetry_order
_atom_site_calc_flag
_atom_site_refinement_flags_posn
_atom_site_refinement_flags_adp
_atom_site_refinement_flags_occupancy
_atom_site_disorder_assembly
_atom_site_disorder_group
O1 O -0.29554(6) -0.06133(4) 0.04594(5) 0.01920(11) Uani 1 1 d . . . . .
O2 O 0.29864(7) 0.25832(4) 0.20261(5) 0.02117(12) Uani 1 1 d . . . . .
O3 O 0.04589(7) 0.25379(4) 0.22357(5) 0.02238(12) Uani 1 1 d . . . . .
N1 N -0.19421(6) 0.05626(4) -0.03946(5) 0.01496(10) Uani 1 1 d . . . . .
N2 N -0.01000(6) 0.15416(3) 0.05721(5) 0.01410(9) Uani 1 1 d . . . . .
C1 C -0.34678(10) -0.12324(5) 0.09337(8) 0.02492(17) Uani 1 1 d . . . . .
H1A H -0.344384 -0.166801 0.051731 0.037 Uiso 1 1 calc GR . . . .
H1B H -0.429733 -0.112227 0.102782 0.037 Uiso 1 1 calc GR . . . .
H1C H -0.300722 -0.132370 0.157536 0.037 Uiso 1 1 calc GR . . . .
C2 C -0.35161(7) -0.03991(4) -0.04561(6) 0.01579(11) Uani 1 1 d . . . . .
C3 C -0.29980(7) 0.02208(4) -0.09052(6) 0.01539(11) Uani 1 1 d . . . . .
C4 C -0.21320(8) 0.09428(4) 0.05445(6) 0.01706(12) Uani 1 1 d . . . . .
H4A H -0.262927 0.063347 0.093092 0.020 Uiso 1 1 calc R . . . .
H4B H -0.255613 0.141147 0.039508 0.020 Uiso 1 1 calc R . . . .
C5 C -0.09133(8) 0.10908(4) 0.11506(6) 0.01662(11) Uani 1 1 d . . . . .
H5A H -0.104126 0.135516 0.176276 0.020 Uiso 1 1 calc R . . . .
H5B H -0.052182 0.061818 0.134034 0.020 Uiso 1 1 calc R . . . .
C6 C 0.11556(8) 0.16034(4) 0.11100(6) 0.01654(11) Uani 1 1 d . . . . .
H6A H 0.163006 0.193537 0.073429 0.020 Uiso 1 1 calc R . . . .
H6B H 0.153828 0.111479 0.112808 0.020 Uiso 1 1 calc R . . . .
C7 C 0.11849(9) 0.18957(4) 0.21827(6) 0.01855(13) Uani 1 1 d . . . . .
H7 H 0.084866 0.150440 0.258292 0.022 Uiso 1 1 calc R . . . .
C8 C 0.25005(9) 0.20205(5) 0.26197(7) 0.02188(15) Uani 1 1 d . . . . .
H8A H 0.253909 0.218157 0.331505 0.026 Uiso 1 1 calc R . . . .
H8B H 0.296250 0.156102 0.259597 0.026 Uiso 1 1 calc R . . . .
C9 C 0.42186(8) 0.26535(4) 0.20746(6) 0.01835(12) Uani 1 1 d . . . . .
C10 C 0.46272(8) 0.31004(4) 0.12989(6) 0.01654(11) Uani 1 1 d . . . . .
C11 C 0.38019(8) 0.34980(5) 0.06020(6) 0.01818(12) Uani 1 1 d . . . . .
H11 H 0.296683 0.345193 0.062222 0.022 Uiso 1 1 calc R . . . .
C12 C 0.42401(8) 0.39522(5) -0.01041(6) 0.01990(13) Uani 1 1 d . . . . .
H12 H 0.369832 0.422212 -0.054998 0.024 Uiso 1 1 calc R . . . .
C13 C 0.55034(9) 0.40122(5) -0.01580(7) 0.02128(14) Uani 1 1 d . . . . .
H13 H 0.578875 0.432230 -0.063725 0.026 Uiso 1 1 calc R . . . .
C14 C -0.35023(8) 0.04443(5) -0.18566(7) 0.01954(13) Uani 1 1 d . . . . .
H14 H -0.316958 0.085148 -0.215998 0.023 Uiso 1 1 calc R . . . .
C15 C -0.44981(9) 0.00716(5) -0.23690(7) 0.02198(14) Uani 1 1 d . . . . .
H15 H -0.481943 0.022701 -0.300847 0.026 Uiso 1 1 calc R . . . .
C16 C -0.50019(8) -0.05299(5) -0.19177(7) 0.02117(14) Uani 1 1 d . . . . .
H16 H -0.566849 -0.077850 -0.225266 0.025 Uiso 1 1 calc R . . . .
C17 C -0.45139(8) -0.07654(5) -0.09615(7) 0.01918(13) Uani 1 1 d . . . . .
H17 H -0.485813 -0.116970 -0.066072 0.023 Uiso 1 1 calc R . . . .
C18 C -0.12738(8) 0.10629(5) -0.09936(6) 0.01717(12) Uani 1 1 d . . . . .
H18A H -0.171300 0.153048 -0.110569 0.021 Uiso 1 1 calc R . . . .
H18B H -0.119898 0.083749 -0.164311 0.021 Uiso 1 1 calc R . . . .
C19 C -0.00201(7) 0.12104(4) -0.04458(6) 0.01619(11) Uani 1 1 d . . . . .
H19A H 0.043276 0.074526 -0.037280 0.019 Uiso 1 1 calc R . . . .
H19B H 0.041742 0.155050 -0.084009 0.019 Uiso 1 1 calc R . . . .
C20 C 0.50351(10) 0.23369(5) 0.28056(7) 0.02332(16) Uani 1 1 d . . . . .
H20 H 0.475784 0.207501 0.333500 0.028 Uiso 1 1 calc R . . . .
C21 C 0.63000(10) 0.24114(5) 0.27488(8) 0.02520(17) Uani 1 1 d . . . . .
H21 H 0.684932 0.219893 0.324777 0.030 Uiso 1 1 calc R . . . .
C22 C 0.67310(9) 0.27895(5) 0.19747(8) 0.02280(15) Uani 1 1 d . . . . .
H22 H 0.756307 0.280465 0.192444 0.027 Uiso 1 1 calc R . . . .
C23 C 0.59000(8) 0.31593(4) 0.12472(6) 0.01819(12) Uani 1 1 d . . . . .
C24 C 0.63143(8) 0.36155(5) 0.04927(7) 0.02073(13) Uani 1 1 d . . . . .
H24 H 0.714389 0.364707 0.043710 0.025 Uiso 1 1 calc R . . . .
O4 O -0.08011(8) 0.67253(4) -0.04841(6) 0.02644(14) Uani 1 1 d . . . . .
O6 O 0.10433(7) 0.71531(4) 0.00963(6) 0.02225(12) Uani 1 1 d . . . . .
C25 C 0.0801(4) 0.4717(3) 0.1906(5) 0.0122(4) Uani 0.5 1 d . . P A 1
C26 C 0.1784(4) 0.5174(3) 0.1804(5) 0.0133(4) Uani 0.5 1 d . . P A 1
C27 C 0.1600(5) 0.5827(4) 0.1202(6) 0.0118(4) Uani 0.5 1 d . . P A 1
H27 H 0.225655 0.613664 0.111619 0.014 Uiso 0.5 1 calc R . P A 1
C28 C 0.0425(4) 0.6009(4) 0.0732(6) 0.0123(7) Uani 0.5 1 d . . P A 1
C29 C 0.01924(8) 0.66822(4) 0.00638(7) 0.01854(13) Uani 1 1 d . . . . .
C30 C -0.0546(2) 0.5526(2) 0.0838(3) 0.0138(3) Uani 0.75 1 d . . P A 1
H30 H -0.131628 0.562352 0.050570 0.017 Uiso 0.75 1 calc R . P A 1
C31 C -0.0349(4) 0.4908(4) 0.1434(5) 0.0146(5) Uani 0.5 1 d . . P A 1
F0AA F 0.0757(6) 0.4118(4) 0.2453(6) 0.0329(11) Uani 0.5 1 d . . P A 2
C0AA C 0.0594(5) 0.4730(4) 0.1858(5) 0.0294(11) Uani 0.5 1 d . . P A 2
F3 F 0.0941(6) 0.4102(4) 0.2476(6) 0.0212(6) Uani 0.5 1 d . . P A 1
C1AA C -0.0515(5) 0.4896(4) 0.1417(5) 0.0267(10) Uani 0.5 1 d . . P A 2
C C 0.0334(6) 0.5988(4) 0.0719(6) 0.0222(11) Uani 0.5 1 d . . P A 2
C2AA C -0.0790(7) 0.5560(7) 0.0828(10) 0.0150(13) Uani 0.2388 1 d . . P A 2
H2AA H -0.156795 0.570082 0.055319 0.018 Uiso 0.2388 1 calc R . P A 2
C3AA C 0.1437(6) 0.5803(5) 0.1186(7) 0.0243(11) Uani 0.5 1 d . . P A 2
H3AA H 0.209667 0.611821 0.113654 0.029 Uiso 0.5 1 calc R . P A 2
C4AA C 0.1604(5) 0.5161(4) 0.1730(6) 0.0293(11) Uani 0.5 1 d . . P A 2
F1 F -0.12966(8) 0.44380(5) 0.15464(6) 0.0251(2) Uani 0.792(3) 1 d . . . . .
F1AA F 0.2562(3) 0.49453(18) 0.2140(2) 0.0306(5) Uani 0.25 1 d . . P . .
H2 H -0.0455(17) 0.2055(11) 0.0443(15) 0.036(5) Uiso 1 1 d . . . . .
H3 H 0.0618(18) 0.2842(11) 0.1747(15) 0.037(5) Uiso 1 1 d . . . . .

loop_
_atom_site_aniso_label
_atom_site_aniso_U_11
_atom_site_aniso_U_22
_atom_site_aniso_U_33
_atom_site_aniso_U_23
_atom_site_aniso_U_13
_atom_site_aniso_U_12
O1 0.0224(3) 0.0159(2) 0.0189(2) 0.00498(18) 0.00043(19) -0.00361(19)
O2 0.0233(3) 0.0177(2) 0.0215(3) 0.0066(2) -0.0020(2) -0.0045(2)
O3 0.0336(3) 0.0150(2) 0.0196(3) -0.00003(19) 0.0075(2) 0.0002(2)
N1 0.0182(2) 0.0132(2) 0.0136(2) 0.00022(17) 0.00267(18) -0.00229(18)
N2 0.0184(2) 0.01021(18) 0.0140(2) 0.00047(16) 0.00355(18) -0.00087(17)
C1 0.0323(4) 0.0190(3) 0.0234(4) 0.0061(3) 0.0028(3) -0.0068(3)
C2 0.0174(3) 0.0123(2) 0.0176(3) 0.00101(19) 0.0020(2) -0.00017(19)
C3 0.0175(3) 0.0121(2) 0.0164(3) 0.00059(19) 0.0013(2) -0.00012(19)
C4 0.0197(3) 0.0152(2) 0.0171(3) -0.0015(2) 0.0054(2) -0.0023(2)
C5 0.0224(3) 0.0139(2) 0.0141(3) 0.00050(19) 0.0046(2) -0.0040(2)
C6 0.0192(3) 0.0137(2) 0.0167(3) -0.0003(2) 0.0018(2) -0.0012(2)
C7 0.0268(4) 0.0134(2) 0.0155(3) 0.0017(2) 0.0027(2) -0.0034(2)
C8 0.0305(4) 0.0169(3) 0.0172(3) 0.0045(2) -0.0019(3) -0.0058(3)
C9 0.0233(3) 0.0122(2) 0.0183(3) 0.0007(2) -0.0026(2) -0.0017(2)
C10 0.0205(3) 0.0124(2) 0.0158(3) -0.00157(19) -0.0017(2) -0.0009(2)
C11 0.0206(3) 0.0167(3) 0.0164(3) 0.0011(2) -0.0011(2) -0.0013(2)
C12 0.0220(3) 0.0207(3) 0.0165(3) 0.0021(2) -0.0003(2) -0.0011(2)
C13 0.0231(3) 0.0233(3) 0.0172(3) 0.0002(2) 0.0014(2) -0.0023(3)
C14 0.0236(3) 0.0156(3) 0.0185(3) 0.0026(2) -0.0014(2) -0.0011(2)
C15 0.0247(4) 0.0186(3) 0.0210(3) 0.0010(2) -0.0043(3) -0.0002(3)
C16 0.0203(3) 0.0172(3) 0.0248(4) -0.0015(3) -0.0026(3) -0.0007(2)
C17 0.0189(3) 0.0146(3) 0.0237(3) -0.0001(2) 0.0012(2) -0.0015(2)
C18 0.0207(3) 0.0169(3) 0.0141(3) 0.0016(2) 0.0027(2) -0.0033(2)
C19 0.0192(3) 0.0154(2) 0.0145(3) -0.0015(2) 0.0045(2) -0.0020(2)
C20 0.0296(4) 0.0152(3) 0.0231(4) 0.0043(2) -0.0056(3) -0.0016(3)
C21 0.0280(4) 0.0160(3) 0.0289(4) 0.0033(3) -0.0084(3) 0.0011(3)
C22 0.0225(3) 0.0162(3) 0.0280(4) -0.0015(3) -0.0046(3) 0.0021(2)
C23 0.0206(3) 0.0144(2) 0.0187(3) -0.0033(2) -0.0015(2) 0.0004(2)
C24 0.0206(3) 0.0215(3) 0.0199(3) -0.0027(3) 0.0015(2) -0.0005(3)
O4 0.0288(3) 0.0213(3) 0.0285(3) 0.0091(2) 0.0003(3) -0.0025(2)
O6 0.0256(3) 0.0124(2) 0.0293(3) 0.0049(2) 0.0057(2) -0.00006(19)
C25 0.0158(6) 0.0106(8) 0.0093(7) 0.0019(5) -0.0017(5) -0.0015(5)
C26 0.0130(6) 0.0125(7) 0.0139(11) 0.0024(7) -0.0001(6) -0.0026(5)
C27 0.0094(6) 0.0114(9) 0.0146(9) 0.0023(6) 0.0011(5) -0.0024(5)
C28 0.0117(7) 0.0107(12) 0.0149(13) 0.0005(8) 0.0029(7) -0.0027(7)
C29 0.0253(3) 0.0117(2) 0.0195(3) 0.0025(2) 0.0062(3) 0.0009(2)
C30 0.0142(8) 0.0136(7) 0.0140(5) -0.0004(4) 0.0033(7) -0.0009(6)
C31 0.0136(6) 0.0156(10) 0.0146(10) 0.0015(7) 0.0011(5) -0.0079(5)
F0AA 0.061(3) 0.0179(10) 0.0214(15) 0.0100(9) 0.0103(17) 0.0057(15)
C0AA 0.061(3) 0.0129(9) 0.0154(14) 0.0028(9) 0.009(2) 0.003(2)
F3 0.0301(9) 0.0136(9) 0.0183(9) 0.0065(7) -0.0036(7) -0.0039(7)
C1AA 0.056(3) 0.0127(10) 0.0120(11) -0.0010(7) 0.0079(19) -0.0065(19)
C 0.045(3) 0.0095(12) 0.0133(15) -0.0002(9) 0.0094(18) 0.0017(17)
C2AA 0.022(3) 0.0107(12) 0.0140(18) 0.0011(10) 0.010(3) 0.005(2)
C3AA 0.037(3) 0.0165(11) 0.0216(16) 0.0004(9) 0.010(2) -0.0033(19)
C4AA 0.051(3) 0.0197(13) 0.0164(12) 0.0014(9) 0.002(2) 0.007(2)
F1 0.0259(4) 0.0266(4) 0.0223(3) 0.0057(3) 0.0007(2) -0.0152(3)
F1AA 0.0240(11) 0.0357(14) 0.0301(12) 0.0102(10) -0.0051(9) 0.0004(10)

loop_
_atom_type_symbol
_atom_type_description
_atom_type_scat_dispersion_real
_atom_type_scat_dispersion_imag
_atom_type_scat_source
C C 0.0033 0.0016 'International Tables Vol C Tables 4.2.6.8 and 6.1.1.4'
H H 0.0000 0.0000 'International Tables Vol C Tables 4.2.6.8 and 6.1.1.4'
F F 0.0171 0.0103 'International Tables Vol C Tables 4.2.6.8 and 6.1.1.4'
N N 0.0061 0.0033 'International Tables Vol C Tables 4.2.6.8 and 6.1.1.4'
O O 0.0106 0.0060 'International Tables Vol C Tables 4.2.6.8 and 6.1.1.4'

loop_
_geom_angle_atom_site_label_1
_geom_angle_atom_site_label_2
_geom_angle_atom_site_label_3
_geom_angle
_geom_angle_site_symmetry_1
_geom_angle_site_symmetry_3
_geom_angle_publ_flag
C2 O1 C1 117.12(7) . . ?
C9 O2 C8 118.54(7) . . ?
C7 O3 H3 107.6(13) . . ?
C3 N1 C4 114.91(6) . . ?
C3 N1 C18 116.11(6) . . ?
C18 N1 C4 108.56(6) . . ?
C5 N2 C6 111.91(6) . . ?
C5 N2 C19 111.16(6) . . ?
C5 N2 H2 109.7(11) . . ?
C6 N2 C19 108.59(6) . . ?
C6 N2 H2 109.7(11) . . ?
C19 N2 H2 105.6(11) . . ?
O1 C1 H1A 109.5 . . ?
O1 C1 H1B 109.5 . . ?
O1 C1 H1C 109.5 . . ?
H1A C1 H1B 109.5 . . ?
H1A C1 H1C 109.5 . . ?
H1B C1 H1C 109.5 . . ?
O1 C2 C3 116.00(7) . . ?
O1 C2 C17 123.92(7) . . ?
C17 C2 C3 120.05(7) . . ?
C2 C3 N1 118.94(7) . . ?
C14 C3 N1 122.52(7) . . ?
C14 C3 C2 118.44(7) . . ?
N1 C4 H4A 109.8 . . ?
N1 C4 H4B 109.8 . . ?
N1 C4 C5 109.51(7) . . ?
H4A C4 H4B 108.2 . . ?
C5 C4 H4A 109.8 . . ?
C5 C4 H4B 109.8 . . ?
N2 C5 C4 111.69(6) . . ?
N2 C5 H5A 109.3 . . ?
N2 C5 H5B 109.3 . . ?
C4 C5 H5A 109.3 . . ?
C4 C5 H5B 109.3 . . ?
H5A C5 H5B 107.9 . . ?
N2 C6 H6A 108.9 . . ?
N2 C6 H6B 108.9 . . ?
N2 C6 C7 113.40(7) . . ?
H6A C6 H6B 107.7 . . ?
C7 C6 H6A 108.9 . . ?
C7 C6 H6B 108.9 . . ?
O3 C7 C6 112.15(7) . . ?
O3 C7 H7 107.5 . . ?
O3 C7 C8 112.72(7) . . ?
C6 C7 H7 107.5 . . ?
C8 C7 C6 109.15(8) . . ?
C8 C7 H7 107.5 . . ?
O2 C8 C7 107.15(7) . . ?
O2 C8 H8A 110.3 . . ?
O2 C8 H8B 110.3 . . ?
C7 C8 H8A 110.3 . . ?
C7 C8 H8B 110.3 . . ?
H8A C8 H8B 108.5 . . ?
O2 C9 C10 114.63(7) . . ?
O2 C9 C20 124.53(8) . . ?
C20 C9 C10 120.84(9) . . ?
C11 C10 C9 121.78(8) . . ?
C11 C10 C23 119.75(8) . . ?
C23 C10 C9 118.45(7) . . ?
C10 C11 H11 120.1 . . ?
C12 C11 C10 119.81(8) . . ?
C12 C11 H11 120.1 . . ?
C11 C12 H12 119.7 . . ?
C11 C12 C13 120.60(8) . . ?
C13 C12 H12 119.7 . . ?
C12 C13 H13 119.8 . . ?
C24 C13 C12 120.39(9) . . ?
C24 C13 H13 119.8 . . ?
C3 C14 H14 119.2 . . ?
C3 C14 C15 121.51(8) . . ?
C15 C14 H14 119.2 . . ?
C14 C15 H15 120.3 . . ?
C16 C15 C14 119.44(8) . . ?
C16 C15 H15 120.3 . . ?
C15 C16 H16 119.9 . . ?
C15 C16 C17 120.21(8) . . ?
C17 C16 H16 119.9 . . ?
C2 C17 C16 120.33(8) . . ?
C2 C17 H17 119.8 . . ?
C16 C17 H17 119.8 . . ?
N1 C18 H18A 109.8 . . ?
N1 C18 H18B 109.8 . . ?
N1 C18 C19 109.53(6) . . ?
H18A C18 H18B 108.2 . . ?
C19 C18 H18A 109.8 . . ?
C19 C18 H18B 109.8 . . ?
N2 C19 C18 111.25(6) . . ?
N2 C19 H19A 109.4 . . ?
N2 C19 H19B 109.4 . . ?
C18 C19 H19A 109.4 . . ?
C18 C19 H19B 109.4 . . ?
H19A C19 H19B 108.0 . . ?
C9 C20 H20 120.2 . . ?
C9 C20 C21 119.65(9) . . ?
C21 C20 H20 120.2 . . ?
C20 C21 H21 119.3 . . ?
C22 C21 C20 121.32(8) . . ?
C22 C21 H21 119.3 . . ?
C21 C22 H22 120.2 . . ?
C21 C22 C23 119.63(9) . . ?
C23 C22 H22 120.2 . . ?
C10 C23 C22 119.81(8) . . ?
C24 C23 C10 118.79(8) . . ?
C24 C23 C22 121.34(9) . . ?
C13 C24 C23 120.62(8) . . ?
C13 C24 H24 119.7 . . ?
C23 C24 H24 119.7 . . ?
C26 C25 C31 119.8(6) . . ?
F3 C25 C26 120.3(4) . . ?
F3 C25 C31 119.9(5) . . ?
C25 C26 C27 118.8(4) . . ?
F1AA C26 C25 110.8(5) . . ?
F1AA C26 C27 130.1(4) . . ?
C26 C27 H27 119.8 . . ?
C28 C27 C26 120.3(5) . . ?
C28 C27 H27 119.8 . . ?
C27 C28 C29 122.3(5) . . ?
C30 C28 C27 119.3(6) . . ?
C30 C28 C29 118.3(4) . . ?
O4 C29 O6 125.51(8) . . ?
O4 C29 C28 118.4(2) . . ?
O4 C29 C 114.5(3) . . ?
O6 C29 C28 116.0(2) . . ?
O6 C29 C 120.0(3) . . ?
C28 C30 H30 120.4 . . ?
C31 C30 C28 119.2(4) . . ?
C31 C30 H30 120.4 . . ?
C30 C31 C25 122.5(5) . . ?
F1 C31 C25 118.1(6) . . ?
F1 C31 C30 119.4(4) . . ?
F0AA C0AA C4AA 118.0(6) . . ?
C1AA C0AA F0AA 119.6(6) . . ?
C1AA C0AA C4AA 122.4(7) . . ?
C0AA C1AA C2AA 123.6(7) . . ?
F1 C1AA C0AA 114.8(7) . . ?
F1 C1AA C2AA 121.7(6) . . ?
C2AA C C29 116.7(6) . . ?
C3AA C C29 119.9(6) . . ?
C3AA C C2AA 123.5(8) . . ?
C1AA C2AA C 110.8(7) . . ?
C1AA C2AA H2AA 124.6 . . ?
C C2AA H2AA 124.6 . . ?
C C3AA H3AA 119.5 . . ?
C C3AA C4AA 121.1(7) . . ?
C4AA C3AA H3AA 119.5 . . ?
C3AA C4AA C0AA 118.4(6) . . ?
F1AA C4AA C0AA 116.5(7) . . ?
F1AA C4AA C3AA 125.0(6) . . ?

loop_
_geom_bond_atom_site_label_1
_geom_bond_atom_site_label_2
_geom_bond_distance
_geom_bond_site_symmetry_2
_geom_bond_publ_flag
O1 C1 1.4256(11) . ?
O1 C2 1.3620(10) . ?
O2 C8 1.4250(11) . ?
O2 C9 1.3614(12) . ?
O3 C7 1.4077(11) . ?
O3 H3 0.88(2) . ?
N1 C3 1.4206(10) . ?
N1 C4 1.4647(10) . ?
N1 C18 1.4577(10) . ?
N2 C5 1.4891(10) . ?
N2 C6 1.4916(11) . ?
N2 C19 1.4968(10) . ?
N2 H2 1.00(2) . ?
C1 H1A 0.9600 . ?
C1 H1B 0.9600 . ?
C1 H1C 0.9600 . ?
C2 C3 1.4135(11) . ?
C2 C17 1.3892(12) . ?
C3 C14 1.3879(11) . ?
C4 H4A 0.9700 . ?
C4 H4B 0.9700 . ?
C4 C5 1.5129(12) . ?
C5 H5A 0.9700 . ?
C5 H5B 0.9700 . ?
C6 H6A 0.9700 . ?
C6 H6B 0.9700 . ?
C6 C7 1.5241(11) . ?
C7 H7 0.9800 . ?
C7 C8 1.5194(13) . ?
C8 H8A 0.9700 . ?
C8 H8B 0.9700 . ?
C9 C10 1.4240(12) . ?
C9 C20 1.3738(12) . ?
C10 C11 1.4179(11) . ?
C10 C23 1.4200(12) . ?
C11 H11 0.9300 . ?
C11 C12 1.3755(12) . ?
C12 H12 0.9300 . ?
C12 C13 1.4102(13) . ?
C13 H13 0.9300 . ?
C13 C24 1.3725(13) . ?
C14 H14 0.9300 . ?
C14 C15 1.3967(13) . ?
C15 H15 0.9300 . ?
C15 C16 1.3820(14) . ?
C16 H16 0.9300 . ?
C16 C17 1.3946(13) . ?
C17 H17 0.9300 . ?
C18 H18A 0.9700 . ?
C18 H18B 0.9700 . ?
C18 C19 1.5138(12) . ?
C19 H19A 0.9700 . ?
C19 H19B 0.9700 . ?
C20 H20 0.9300 . ?
C20 C21 1.4149(16) . ?
C21 H21 0.9300 . ?
C21 C22 1.3676(16) . ?
C22 H22 0.9300 . ?
C22 C23 1.4219(12) . ?
C23 C24 1.4145(13) . ?
C24 H24 0.9300 . ?
O4 C29 1.2501(12) . ?
O6 C29 1.2594(11) . ?
C25 C26 1.379(6) . ?
C25 C31 1.395(7) . ?
C25 F3 1.336(9) . ?
C26 C27 1.420(9) . ?
C26 F1AA 1.010(6) . ?
C27 H27 0.9300 . ?
C27 C28 1.414(8) . ?
C28 C29 1.504(8) . ?
C28 C30 1.398(6) . ?
C29 C 1.517(8) . ?
C30 H30 0.9300 . ?
C30 C31 1.366(8) . ?
C31 F1 1.364(5) . ?
F0AA C0AA 1.354(10) . ?
C0AA C1AA 1.331(9) . ?
C0AA C4AA 1.383(9) . ?
C1AA C2AA 1.438(14) . ?
C1AA F1 1.218(6) . ?
C C2AA 1.481(12) . ?
C C3AA 1.346(10) . ?
C2AA H2AA 0.9300 . ?
C3AA H3AA 0.9300 . ?
C3AA C4AA 1.360(12) . ?
C4AA F1AA 1.198(7) . ?

loop_
_geom_torsion_atom_site_label_1
_geom_torsion_atom_site_label_2
_geom_torsion_atom_site_label_3
_geom_torsion_atom_site_label_4
_geom_torsion
_geom_torsion_site_symmetry_1
_geom_torsion_site_symmetry_2
_geom_torsion_site_symmetry_3
_geom_torsion_site_symmetry_4
_geom_torsion_publ_flag
O1 C2 C3 N1 1.07(11) . . . . ?
O1 C2 C3 C14 177.41(8) . . . . ?
O1 C2 C17 C16 -177.14(8) . . . . ?
O2 C9 C10 C11 6.18(11) . . . . ?
O2 C9 C10 C23 -175.45(7) . . . . ?
O2 C9 C20 C21 176.37(9) . . . . ?
O3 C7 C8 O2 -62.37(10) . . . . ?
N1 C3 C14 C15 176.18(8) . . . . ?
N1 C4 C5 N2 57.35(8) . . . . ?
N1 C18 C19 N2 -58.03(8) . . . . ?
N2 C6 C7 O3 -48.00(9) . . . . ?
N2 C6 C7 C8 -173.65(6) . . . . ?
C1 O1 C2 C3 179.35(8) . . . . ?
C1 O1 C2 C17 -2.73(13) . . . . ?
C2 C3 C14 C15 -0.01(13) . . . . ?
C3 N1 C4 C5 164.37(6) . . . . ?
C3 N1 C18 C19 -164.55(7) . . . . ?
C3 C2 C17 C16 0.71(13) . . . . ?
C3 C14 C15 C16 0.53(15) . . . . ?
C4 N1 C3 C2 -67.08(9) . . . . ?
C4 N1 C3 C14 116.75(9) . . . . ?
C4 N1 C18 C19 64.21(8) . . . . ?
C5 N2 C6 C7 -53.77(8) . . . . ?
C5 N2 C19 C18 50.98(8) . . . . ?
C6 N2 C5 C4 -172.41(6) . . . . ?
C6 N2 C19 C18 174.51(6) . . . . ?
C6 C7 C8 O2 62.95(9) . . . . ?
C8 O2 C9 C10 166.07(7) . . . . ?
C8 O2 C9 C20 -14.72(13) . . . . ?
C9 O2 C8 C7 -161.97(8) . . . . ?
C9 C10 C11 C12 176.80(8) . . . . ?
C9 C10 C23 C22 -1.39(11) . . . . ?
C9 C10 C23 C24 -178.60(7) . . . . ?
C9 C20 C21 C22 -0.43(15) . . . . ?
C10 C9 C20 C21 -4.47(13) . . . . ?
C10 C11 C12 C13 1.57(13) . . . . ?
C10 C23 C24 C13 1.97(13) . . . . ?
C11 C10 C23 C22 177.02(8) . . . . ?
C11 C10 C23 C24 -0.19(11) . . . . ?
C11 C12 C13 C24 0.21(14) . . . . ?
C12 C13 C24 C23 -2.00(14) . . . . ?
C14 C15 C16 C17 -0.43(15) . . . . ?
C15 C16 C17 C2 -0.18(14) . . . . ?
C17 C2 C3 N1 -176.94(7) . . . . ?
C17 C2 C3 C14 -0.61(12) . . . . ?
C18 N1 C3 C2 164.73(7) . . . . ?
C18 N1 C3 C14 -11.44(11) . . . . ?
C18 N1 C4 C5 -63.75(8) . . . . ?
C19 N2 C5 C4 -50.79(8) . . . . ?
C19 N2 C6 C7 -176.85(6) . . . . ?
C20 C9 C10 C11 -173.07(8) . . . . ?
C20 C9 C10 C23 5.31(12) . . . . ?
C20 C21 C22 C23 4.31(14) . . . . ?
C21 C22 C23 C10 -3.33(13) . . . . ?
C21 C22 C23 C24 173.81(9) . . . . ?
C22 C23 C24 C13 -175.20(8) . . . . ?
C23 C10 C11 C12 -1.56(12) . . . . ?
O4 C29 C C2AA -14.9(8) . . . . ?
O4 C29 C C3AA 166.8(6) . . . . ?
O6 C29 C C2AA 165.6(6) . . . . ?
O6 C29 C C3AA -12.7(9) . . . . ?
C25 C26 C27 C28 1.2(11) . . . . ?
C26 C25 C31 C30 2.2(11) . . . . ?
C26 C25 C31 F1 179.5(6) . . . . ?
C26 C27 C28 C29 -178.2(6) . . . . ?
C26 C27 C28 C30 -2.3(11) . . . . ?
C27 C28 C29 O4 165.5(6) . . . . ?
C27 C28 C29 O6 -13.2(8) . . . . ?
C27 C28 C30 C31 3.3(9) . . . . ?
C28 C30 C31 C25 -3.3(9) . . . . ?
C28 C30 C31 F1 179.4(5) . . . . ?
C29 C28 C30 C31 179.4(5) . . . . ?
C29 C C2AA C1AA 176.6(7) . . . . ?
C29 C C3AA C4AA -176.1(7) . . . . ?
C30 C28 C29 O4 -10.4(7) . . . . ?
C30 C28 C29 O6 170.8(4) . . . . ?
C31 C25 C26 C27 -1.1(10) . . . . ?
C31 C25 C26 F1AA -175.6(7) . . . . ?
F0AA C0AA C1AA C2AA 175.7(9) . . . . ?
F0AA C0AA C1AA F1 -4.4(10) . . . . ?
F0AA C0AA C4AA C3AA -175.9(8) . . . . ?
F0AA C0AA C4AA F1AA 1.9(12) . . . . ?
C0AA C1AA C2AA C 4.6(13) . . . . ?
F3 C25 C26 C27 -179.3(7) . . . . ?
F3 C25 C26 F1AA 6.2(10) . . . . ?
F3 C25 C31 C30 -179.5(7) . . . . ?
F3 C25 C31 F1 -2.2(10) . . . . ?
C1AA C0AA C4AA C3AA 4.4(13) . . . . ?
C1AA C0AA C4AA F1AA -177.8(7) . . . . ?
C C3AA C4AA C0AA -4.9(14) . . . . ?
C C3AA C4AA F1AA 177.5(8) . . . . ?
C2AA C C3AA C4AA 5.7(15) . . . . ?
C3AA C C2AA C1AA -5.2(14) . . . . ?
C4AA C0AA C1AA C2AA -4.6(13) . . . . ?
C4AA C0AA C1AA F1 175.3(7) . . . . ?
F1 C1AA C2AA C -175.3(7) . . . . ?
F1AA C26 C27 C28 174.4(8) . . . . ?
